data_4321197
loop_
_publ_author_name
'Felicia M. Dixon'
'Adam H. Eisenberg'
'Joshua R. Farrell'
'Chad A. Mirkin'
'Louise M. Liable-Sands'
'Arnold L. Rheingold'

_publ_contact_author
; 
     Dr. C.A. Mirkin 
     Department of Chemistry 
     Northwestern University 
     2145 Sheridan Road 
     Evanston, Il  60208-3113 (USA) 
;
_publ_contact_author_email camirkin@chem.nwu.edu
_publ_contact_author_fax '+(847) 467-5123'
_publ_contact_author_phone '+847 491 2907'
_publ_section_title
;
 Neutral Macrocycles via Halide-Induced Ring Opening of Binuclear
 Condensed Intermediates
;
_journal_name_full 'Inorganic Chemistry'
_journal_page_first 3432
_journal_page_last 3433
_journal_paper_doi 10.1021/ic000062q
_journal_volume 39
_journal_year 2000
_chemical_formula_moiety 'C72 H64 I2 O4 P4 S4 Rh2 '
_chemical_formula_sum 'C72 H64 I2 O4 P4 Rh2 S4'
_chemical_formula_weight 1705.05
_space_group_IT_number 14
_symmetry_cell_setting monoclinic
_symmetry_Int_Tables_number 14
_symmetry_space_group_name_Hall '-P 2yn'
_symmetry_space_group_name_H-M 'P 1 21/n 1'
_cell_angle_alpha 90.0
_cell_angle_beta 94.6132(13)
_cell_angle_gamma 90.0
_cell_formula_units_Z 2
_cell_length_a 11.3890(8)
_cell_length_b 15.1604(11)
_cell_length_c 20.340(2)
_cell_measurement_temperature 153.2
_cell_volume 3500.6(5)
_computing_cell_refinement 'MSC/AFC Diffractometer Control'
_computing_data_collection 'MSC/AFC Diffractometer Control'
_computing_data_reduction 'teXsan for Windows (MSC, 1997)'
_computing_publication_material 'teXsan for Windows (MSC, 1997)'
_computing_structure_refinement 'teXsan for Windows (MSC, 1997)'
_computing_structure_solution
; 
SIR92 (Altomare, et. al. 1993) 

;
_diffrn_ambient_temperature 153.2
_diffrn_measurement_device 'Rigaku CCD'
_diffrn_measurement_method \w-2\q
_diffrn_orient_matrix_UB_11 0.00000
_diffrn_orient_matrix_UB_12 0.00000
_diffrn_orient_matrix_UB_13 0.00000
_diffrn_orient_matrix_UB_21 0.00000
_diffrn_orient_matrix_UB_22 0.00000
_diffrn_orient_matrix_UB_23 0.00000
_diffrn_orient_matrix_UB_31 0.00000
_diffrn_orient_matrix_UB_32 0.00000
_diffrn_orient_matrix_UB_33 0.00000
_diffrn_radiation_detector 'scintillation counter'
_diffrn_radiation_monochromator graphite
_diffrn_radiation_source 'Rigaku rotating anode'
_diffrn_radiation_type 'Mo K\a'
_diffrn_radiation_wavelength 0.7107
_diffrn_reflns_av_R_equivalents 0.07465
_diffrn_reflns_av_sigmaI/netI 0.185
_diffrn_reflns_limit_h_max 15
_diffrn_reflns_limit_h_min -15
_diffrn_reflns_limit_k_max 19
_diffrn_reflns_limit_k_min -20
_diffrn_reflns_limit_l_max 26
_diffrn_reflns_limit_l_min -26
_diffrn_reflns_number 32464
_diffrn_reflns_reduction_process 'Lp corrections applied'
_diffrn_reflns_theta_max 28.31
_diffrn_reflns_theta_min 1.00
_diffrn_standards_decay_% 0.00
_diffrn_standards_interval_count 0
_diffrn_standards_number 0
_exptl_absorpt_coefficient_mu 1.611
_exptl_absorpt_correction_type none
_exptl_crystal_colour Yellow
_exptl_crystal_density_diffrn 1.618
_exptl_crystal_density_meas ?
_exptl_crystal_description Needle
_exptl_crystal_F_000 1696.00
_exptl_crystal_size_max 0.38
_exptl_crystal_size_mid 0.05
_exptl_crystal_size_min 0.03
_refine_diff_density_max 1.14
_refine_diff_density_min -1.01
_refine_ls_extinction_method none
_refine_ls_goodness_of_fit_all 0.749
_refine_ls_goodness_of_fit_ref 1.220
_refine_ls_hydrogen_treatment noref
_refine_ls_matrix_type full
_refine_ls_number_constraints 0
_refine_ls_number_parameters 397
_refine_ls_number_reflns 2576
_refine_ls_number_restraints 0
_refine_ls_R_factor_all 0.0895
_refine_ls_shift/su_max 0.0100
_refine_ls_shift/su_mean 0.0012
_refine_ls_structure_factor_coef Fsqd
_refine_ls_weighting_details 'w = 1/[\s^2^(Fo)] '
_refine_ls_weighting_scheme sigma
_refine_ls_wR_factor_all 0.0740
_reflns_number_gt 2576
_reflns_number_total 8697
_reflns_threshold_expression I>3.00\s(I)
_cod_data_source_file ic000062q_3.cif
_cod_data_source_block '_s54h'
_cod_depositor_comments
;
The following automatic conversions were performed:

'_exptl_crystal_density_meas' value 'not measured' was changed to '?'
- the value is perceived as not measured.

Automatic conversion script
Id: cif_fix_values 3008 2015-01-20 13:52:24Z robertas 
;
_cod_original_cell_volume 3500.5(4)
_cod_original_sg_symbol_H-M 'P 21/n '
_cod_original_formula_sum 'C72 H64 I2 O4 P4 S4 Rh2 '
_cod_database_code 4321197

loop_
_symmetry_equiv_pos_as_xyz
'   +x,   +y,   +z'
1/2-x,1/2+y,1/2-z
'   -x,   -y,   -z'
1/2+x,1/2-y,1/2+z

loop_
_atom_site_label
_atom_site_fract_x
_atom_site_fract_y
_atom_site_fract_z
_atom_site_U_iso_or_equiv
_atom_site_occupancy
_atom_site_refinement_flags
_atom_site_adp_type
_atom_site_calc_flag
_atom_site_calc_attached_atom
I(1) 0.95797(6) 0.21179(6) 0.54814(3) 0.0548(3) 1.000 . Uani d ?
Rh(1) 0.96176(7) 0.27851(6) 0.67754(4) 0.0314(3) 1.000 . Uani d ?
S(1) 0.7342(3) -0.0545(2) 0.6696(1) 0.0563(11) 1.000 . Uani d ?
S(2) 0.6155(3) -0.0985(2) 0.3625(1) 0.0545(11) 1.000 . Uani d ?
P(1) 0.7670(2) 0.2342(2) 0.68278(12) 0.0325(9) 1.000 . Uani d ?
P(2) 0.8449(2) -0.3283(2) 0.32345(12) 0.0334(9) 1.000 . Uani d ?
O(1) 1.0458(6) 0.1344(5) 0.7717(4) 0.063(3) 1.000 . Uani d ?
O(2) 0.8815(6) 0.4669(5) 0.6724(4) 0.062(3) 1.000 . Uani d ?
C(1) 0.7279(8) 0.1279(6) 0.6480(4) 0.036(3) 1.000 . Uani d ?
C(2) 0.8016(9) 0.0530(7) 0.6799(4) 0.042(4) 1.000 . Uani d ?
C(3) 0.7077(10) -0.0632(7) 0.5840(5) 0.039(4) 1.000 . Uani d ?
C(4) 0.5992(11) -0.0854(8) 0.5580(6) 0.060(5) 1.000 . Uani d ?
C(5) 0.5714(10) -0.0995(8) 0.4910(6) 0.065(5) 1.000 . Uani d ?
C(6) 0.6561(10) -0.0879(7) 0.4477(5) 0.041(4) 1.000 . Uani d ?
C(7) 0.7676(9) -0.0661(8) 0.4733(5) 0.056(4) 1.000 . Uani d ?
C(8) 0.7912(9) -0.0550(8) 0.5413(6) 0.056(4) 1.000 . Uani d ?
C(9) 0.7332(9) -0.1636(7) 0.3338(4) 0.042(4) 1.000 . Uani d ?
C(10) 0.7450(8) -0.2555(6) 0.3624(5) 0.035(3) 1.000 . Uani d ?
C(11) 1.0123(9) 0.1892(8) 0.7336(5) 0.052(4) 1.000 . Uani d ?
C(12) 0.9138(9) 0.3942(7) 0.6730(5) 0.044(4) 1.000 . Uani d ?
C(13) 0.6597(8) 0.3073(7) 0.6391(5) 0.037(4) 1.000 . Uani d ?
C(14) 0.6106(9) 0.3762(8) 0.6712(5) 0.049(4) 1.000 . Uani d ?
C(15) 0.5349(10) 0.4327(8) 0.6382(7) 0.061(5) 1.000 . Uani d ?
C(16) 0.5043(10) 0.4194(8) 0.5720(7) 0.057(5) 1.000 . Uani d ?
C(17) 0.5515(10) 0.3532(9) 0.5394(5) 0.056(4) 1.000 . Uani d ?
C(18) 0.6306(9) 0.2960(7) 0.5749(6) 0.043(4) 1.000 . Uani d ?
C(19) 0.7159(8) 0.2217(7) 0.7658(4) 0.033(3) 1.000 . Uani d ?
C(20) 0.7899(9) 0.2316(7) 0.8215(5) 0.045(4) 1.000 . Uani d ?
C(21) 0.7532(11) 0.2147(8) 0.8820(5) 0.064(4) 1.000 . Uani d ?
C(22) 0.636(1) 0.1920(8) 0.8872(6) 0.066(5) 1.000 . Uani d ?
C(23) 0.5633(10) 0.1829(7) 0.8320(7) 0.066(5) 1.000 . Uani d ?
C(24) 0.6007(9) 0.1970(7) 0.7720(5) 0.051(4) 1.000 . Uani d ?
C(25) 0.8286(8) -0.4308(7) 0.3674(5) 0.037(4) 1.000 . Uani d ?
C(26) 0.8570(10) -0.4342(8) 0.4349(6) 0.061(5) 1.000 . Uani d ?
C(27) 0.8447(11) -0.5102(9) 0.4708(6) 0.073(5) 1.000 . Uani d ?
C(28) 0.8072(10) -0.5830(8) 0.4400(7) 0.054(5) 1.000 . Uani d ?
C(29) 0.7751(9) -0.5838(7) 0.3745(6) 0.050(4) 1.000 . Uani d ?
C(30) 0.7888(9) -0.5072(8) 0.3379(5) 0.046(4) 1.000 . Uani d ?
C(31) 0.7711(9) -0.3459(6) 0.2431(5) 0.033(3) 1.000 . Uani d ?
C(32) 0.6503(10) -0.3591(8) 0.2353(6) 0.059(4) 1.000 . Uani d ?
C(33) 0.5922(10) -0.3745(8) 0.1750(6) 0.068(5) 1.000 . Uani d ?
C(34) 0.6540(12) -0.3763(8) 0.1215(6) 0.070(5) 1.000 . Uani d ?
C(35) 0.7755(12) -0.3640(8) 0.1274(6) 0.070(5) 1.000 . Uani d ?
C(36) 0.8318(9) -0.3501(7) 0.1881(6) 0.054(4) 1.000 . Uani d ?
H(1) 0.6473 0.1168 0.6538 0.043 1.000 . Uiso c ?
H(2) 0.7391 0.1291 0.6022 0.043 1.000 . Uiso c ?
H(3) 0.8145 0.0647 0.7258 0.051 1.000 . Uiso c ?
H(4) 0.8751 0.0517 0.6610 0.051 1.000 . Uiso c ?
H(5) 0.5384 -0.0918 0.5870 0.072 1.000 . Uiso c ?
H(6) 0.4940 -0.1171 0.4754 0.078 1.000 . Uiso c ?
H(7) 0.8287 -0.0584 0.4448 0.067 1.000 . Uiso c ?
H(8) 0.8694 -0.0412 0.5580 0.067 1.000 . Uiso c ?
H(9) 0.7203 -0.1688 0.2873 0.050 1.000 . Uiso c ?
H(10) 0.8052 -0.1333 0.3448 0.050 1.000 . Uiso c ?
H(11) 0.6692 -0.2819 0.3587 0.042 1.000 . Uiso c ?
H(12) 0.7722 -0.2503 0.4076 0.042 1.000 . Uiso c ?
H(13) 0.6301 0.3843 0.7171 0.059 1.000 . Uiso c ?
H(14) 0.5032 0.4811 0.6605 0.073 1.000 . Uiso c ?
H(15) 0.4489 0.4577 0.5492 0.068 1.000 . Uiso c ?
H(16) 0.5320 0.3451 0.4935 0.068 1.000 . Uiso c ?
H(17) 0.6640 0.2483 0.5526 0.052 1.000 . Uiso c ?
H(18) 0.8685 0.2507 0.8179 0.054 1.000 . Uiso c ?
H(19) 0.8068 0.2184 0.9202 0.077 1.000 . Uiso c ?
H(20) 0.6081 0.1830 0.9293 0.080 1.000 . Uiso c ?
H(21) 0.4836 0.1663 0.8357 0.080 1.000 . Uiso c ?
H(22) 0.5479 0.1898 0.7338 0.061 1.000 . Uiso c ?
H(23) 0.8858 -0.3825 0.4572 0.073 1.000 . Uiso c ?
H(24) 0.8630 -0.5103 0.5172 0.087 1.000 . Uiso c ?
H(25) 0.8027 -0.6360 0.4645 0.065 1.000 . Uiso c ?
H(26) 0.7437 -0.6357 0.3537 0.060 1.000 . Uiso c ?
H(27) 0.7701 -0.5082 0.2915 0.055 1.000 . Uiso c ?
H(28) 0.6066 -0.3576 0.2731 0.070 1.000 . Uiso c ?
H(29) 0.5094 -0.3836 0.1709 0.081 1.000 . Uiso c ?
H(30) 0.6144 -0.3861 0.0792 0.084 1.000 . Uiso c ?
H(31) 0.8187 -0.3653 0.0894 0.084 1.000 . Uiso c ?
H(32) 0.9150 -0.3432 0.1922 0.065 1.000 . Uiso c ?

loop_
_atom_site_aniso_label
_atom_site_aniso_U_11
_atom_site_aniso_U_22
_atom_site_aniso_U_33
_atom_site_aniso_U_12
_atom_site_aniso_U_13
_atom_site_aniso_U_23
I(1) 0.0549(6) 0.0685(6) 0.0413(5) -0.0015(5) 0.0055(4) -0.0052(5)
Rh(1) 0.0311(5) 0.0323(6) 0.0306(5) -0.0009(5) 0.0014(4) -0.0004(5)
S(1) 0.090(3) 0.035(2) 0.042(2) -0.011(2) -0.006(2) 0.002(2)
S(2) 0.052(2) 0.060(2) 0.049(2) 0.015(2) -0.012(2) -0.014(2)
P(1) 0.033(2) 0.032(2) 0.032(2) 0.003(2) 0.0010(12) -0.001(1)
P(2) 0.034(2) 0.034(2) 0.032(2) -0.002(1) 0.0005(13) -0.000(1)
O(1) 0.051(6) 0.064(7) 0.071(6) -0.009(5) -0.008(5) 0.024(5)
O(2) 0.058(6) 0.038(5) 0.091(7) 0.004(5) 0.018(5) 0.005(5)
C(1) 0.037(7) 0.042(7) 0.027(6) -0.003(6) -0.001(5) -0.005(5)
C(2) 0.058(8) 0.038(7) 0.029(6) 0.005(6) -0.009(6) -0.008(6)
C(3) 0.042(8) 0.031(7) 0.043(7) -0.002(6) -0.004(6) -0.010(6)
C(4) 0.060(9) 0.068(10) 0.053(9) -0.008(8) 0.019(7) -0.005(8)
C(5) 0.048(9) 0.084(10) 0.061(9) -0.020(8) -0.012(7) -0.010(8)
C(6) 0.040(7) 0.034(7) 0.048(8) 0.002(6) 0.000(6) -0.016(6)
C(7) 0.039(8) 0.077(10) 0.050(8) 0.007(7) 0.004(7) -0.022(8)
C(8) 0.043(8) 0.066(9) 0.056(9) -0.004(7) -0.006(7) -0.008(8)
C(9) 0.053(8) 0.042(7) 0.030(6) 0.003(6) -0.004(6) 0.002(6)
C(10) 0.036(7) 0.037(7) 0.031(6) -0.010(5) 0.002(5) -0.004(5)
C(11) 0.034(7) 0.075(11) 0.046(8) -0.003(7) 0.001(6) 0.003(7)
C(12) 0.042(7) 0.031(8) 0.058(8) -0.010(6) 0.008(6) 0.003(7)
C(13) 0.040(7) 0.038(8) 0.032(6) -0.001(6) -0.000(6) -0.002(6)
C(14) 0.044(8) 0.050(9) 0.051(8) 0.015(7) -0.009(6) -0.002(7)
C(15) 0.053(9) 0.050(9) 0.080(10) 0.008(7) 0.010(8) -0.003(8)
C(16) 0.040(8) 0.054(9) 0.077(10) 0.008(7) 0.008(7) 0.028(8)
C(17) 0.054(9) 0.077(10) 0.039(8) 0.008(8) 0.011(7) 0.011(7)
C(18) 0.036(7) 0.029(7) 0.064(8) 0.011(6) -0.002(6) 0.000(7)
C(19) 0.040(6) 0.022(6) 0.037(6) -0.001(6) 0.006(5) -0.004(6)
C(20) 0.056(7) 0.048(8) 0.033(6) -0.003(7) 0.016(6) -0.001(7)
C(21) 0.093(10) 0.062(9) 0.037(7) 0.003(9) 0.002(7) -0.004(8)
C(22) 0.119(13) 0.041(9) 0.046(8) 0.001(9) 0.040(9) 0.002(7)
C(23) 0.068(10) 0.050(9) 0.086(11) -0.012(7) 0.035(9) -0.017(9)
C(24) 0.053(8) 0.050(9) 0.051(8) -0.003(7) 0.014(6) -0.011(7)
C(25) 0.035(7) 0.037(8) 0.038(7) -0.005(6) -0.007(6) -0.005(6)
C(26) 0.073(9) 0.051(9) 0.055(9) -0.028(8) -0.013(7) 0.005(8)
C(27) 0.100(11) 0.062(10) 0.052(9) -0.027(9) -0.017(8) 0.029(8)
C(28) 0.041(8) 0.045(9) 0.077(10) 0.001(7) 0.005(7) 0.035(8)
C(29) 0.043(8) 0.030(8) 0.075(10) 0.000(6) -0.008(7) 0.001(7)
C(30) 0.048(8) 0.042(8) 0.047(8) 0.003(7) 0.001(6) 0.012(7)
C(31) 0.038(7) 0.026(7) 0.033(7) -0.001(6) -0.001(6) 0.003(6)
C(32) 0.054(9) 0.078(10) 0.042(8) 0.012(8) -0.006(7) -0.011(7)
C(33) 0.056(9) 0.092(12) 0.052(9) 0.012(8) -0.015(8) -0.024(8)
C(34) 0.088(11) 0.066(10) 0.049(9) 0.011(9) -0.040(8) -0.004(8)
C(35) 0.063(10) 0.104(12) 0.044(9) -0.010(9) 0.003(8) -0.007(8)
C(36) 0.052(8) 0.057(9) 0.051(8) -0.009(7) -0.015(7) -0.011(7)

loop_
_atom_type_symbol
_atom_type_oxidation_number
_atom_type_number_in_cell
_atom_type_scat_dispersion_real
_atom_type_scat_dispersion_imag
_atom_type_scat_source
C 0 144 0.002 0.002
;International Tables for Crystallography 
(1992, Vol. C, Table 6.1.1.2) 
;
Rh 0 4 -1.287 0.919
;International Tables for Crystallography 
(1992, Vol. C, Tables 4.2.6.8 and 6.1.1.1) 
;
H 0 128 0.000 0.000
;International Tables for Crystallography 
(1992, Vol. C, Table 6.1.1.2) 
;
P 0 8 0.090 0.095
;International Tables for Crystallography 
(1992, Vol. C, Table 6.1.1.2) 
;
S 0 8 0.110 0.124
;International Tables for Crystallography 
(1992, Vol. C, Table 6.1.1.2) 
;
O 0 8 0.008 0.006
;International Tables for Crystallography 
(1992, Vol. C, Table 6.1.1.2) 
;
I 0 4 -0.726 1.812
;International Tables for Crystallography 
(1992, Vol. C, Table 6.1.1.2) 
;

loop_
_geom_angle_atom_site_label_1
_geom_angle_atom_site_label_2
_geom_angle_atom_site_label_3
_geom_angle
_geom_angle_site_symmetry_1
_geom_angle_site_symmetry_2
_geom_angle_site_symmetry_3
_geom_angle_publ_flag
I1 RH1 P1 89.78(7) . . . ?
I1 RH1 P2 92.96(8) . . . ?
I1 RH1 C11 107.3(4) . . . ?
I1 RH1 C12 108.3(4) . . . ?
P1 RH1 P2 177.01(11) . . . ?
P1 RH1 C11 90.6(4) . . . ?
P1 RH1 C12 89.8(4) . . . ?
P2 RH1 C11 89.7(4) 3_756 3_756 3_756 ?
P2 RH1 C12 88.2(4) 3_756 3_756 3_756 ?
C11 RH1 C12 144.4(5) . . . ?
C2 S1 C3 102.8(5) . . . ?
C6 S2 C9 103.0(5) . . . ?
RH1 P1 C1 116.5(4) . . . ?
RH1 P1 C13 113.9(4) . . . ?
RH1 P1 C19 116.4(4) . . . ?
C1 P1 C13 102.6(5) . . . ?
C1 P1 C19 100.5(5) . . . ?
C13 P1 C19 105.1(5) . . . ?
RH1 P2 C10 115.7(3) 3_756 3_756 3_756 ?
RH1 P2 C25 114.6(4) 3_756 3_756 3_756 ?
RH1 P2 C31 114.4(4) 3_756 3_756 3_756 ?
C10 P2 C25 102.4(5) . . . ?
C10 P2 C31 102.9(5) . . . ?
C25 P2 C31 105.2(5) . . . ?
P1 C1 C2 112.9(7) . . . ?
P1 C1 H1 108.7 . . . no
P1 C1 H2 108.6 . . . no
C2 C1 H1 108.7 . . . no
C2 C1 H2 108.6 . . . no
H1 C1 H2 109.4 . . . no
S1 C2 C1 114.0(8) . . . ?
S1 C2 H3 108.3 . . . no
S1 C2 H4 108.3 . . . no
C1 C2 H3 108.4 . . . no
C1 C2 H4 108.4 . . . no
H3 C2 H4 109.4 . . . no
S1 C3 C4 119.3(10) . . . ?
S1 C3 C8 124.2(10) . . . ?
C4 C3 C8 116.4(11) . . . ?
C3 C4 C5 123.6(12) . . . ?
C3 C4 H5 118.3 . . . no
C5 C4 H5 118.2 . . . no
C4 C5 C6 119.6(12) . . . ?
C4 C5 H6 120.3 . . . no
C6 C5 H6 120.1 . . . no
S2 C6 C5 118.5(10) . . . ?
S2 C6 C7 123.8(10) . . . ?
C5 C6 C7 117.7(11) . . . ?
C6 C7 C8 120.2(11) . . . ?
C6 C7 H7 119.9 . . . no
C8 C7 H7 119.9 . . . no
C3 C8 C7 122.5(12) . . . ?
C3 C8 H8 118.7 . . . no
C7 C8 H8 118.8 . . . no
S2 C9 C10 115.3(8) . . . ?
S2 C9 H9 108.0 . . . no
S2 C9 H10 108.0 . . . no
C10 C9 H9 108.0 . . . no
C10 C9 H10 108.0 . . . no
H9 C9 H10 109.5 . . . no
P2 C10 C9 115.7(8) . . . ?
P2 C10 H11 107.9 . . . no
P2 C10 H12 107.9 . . . no
C9 C10 H11 107.8 . . . no
C9 C10 H12 107.9 . . . no
H11 C10 H12 109.5 . . . no
RH1 C11 O1 177.2(11) . . . ?
RH1 C12 O2 177.4(11) . . . ?
P1 C13 C14 120.8(9) . . . ?
P1 C13 C18 120.2(10) . . . ?
C14 C13 C18 119.0(11) . . . ?
C13 C14 C15 120.8(12) . . . ?
C13 C14 H13 119.5 . . . no
C15 C14 H13 119.6 . . . no
C14 C15 C16 119.5(13) . . . ?
C14 C15 H14 120.3 . . . no
C16 C15 H14 120.2 . . . no
C15 C16 C17 120.9(13) . . . ?
C15 C16 H15 119.6 . . . no
C17 C16 H15 119.5 . . . no
C16 C17 C18 118.3(12) . . . ?
C16 C17 H16 120.8 . . . no
C18 C17 H16 120.9 . . . no
C13 C18 C17 121.4(11) . . . ?
C13 C18 H17 119.3 . . . no
C17 C18 H17 119.3 . . . no
P1 C19 C20 122.1(8) . . . ?
P1 C19 C24 119.0(9) . . . ?
C20 C19 C24 118.8(10) . . . ?
C19 C20 C21 121.2(11) . . . ?
C19 C20 H18 119.5 . . . no
C21 C20 H18 119.3 . . . no
C20 C21 C22 119.0(12) . . . ?
C20 C21 H19 120.5 . . . no
C22 C21 H19 120.5 . . . no
C21 C22 C23 119.5(12) . . . ?
C21 C22 H20 120.2 . . . no
C23 C22 H20 120.3 . . . no
C22 C23 C24 121.3(13) . . . ?
C22 C23 H21 119.4 . . . no
C24 C23 H21 119.2 . . . no
C19 C24 C23 120.0(12) . . . ?
C19 C24 H22 120.0 . . . no
C23 C24 H22 120.0 . . . no
P2 C25 C26 119.8(10) . . . ?
P2 C25 C30 123.8(9) . . . ?
C26 C25 C30 116.5(11) . . . ?
C25 C26 C27 122.1(12) . . . ?
C25 C26 H23 119.0 . . . no
C27 C26 H23 119.0 . . . no
C26 C27 C28 119.4(13) . . . ?
C26 C27 H24 120.3 . . . no
C28 C27 H24 120.3 . . . no
C27 C28 C29 121.6(13) . . . ?
C27 C28 H25 119.2 . . . no
C29 C28 H25 119.2 . . . no
C28 C29 C30 119.0(12) . . . ?
C28 C29 H26 120.5 . . . no
C30 C29 H26 120.4 . . . no
C25 C30 C29 121.3(11) . . . ?
C25 C30 H27 119.3 . . . no
C29 C30 H27 119.3 . . . no
P2 C31 C32 120.8(9) . . . ?
P2 C31 C36 121.5(9) . . . ?
C32 C31 C36 117.7(11) . . . ?
C31 C32 C33 122.1(12) . . . ?
C31 C32 H28 119.0 . . . no
C33 C32 H28 118.9 . . . no
C32 C33 C34 118.9(13) . . . ?
C32 C33 H29 120.6 . . . no
C34 C33 H29 120.5 . . . no
C33 C34 C35 120.6(13) . . . ?
C33 C34 H30 119.7 . . . no
C35 C34 H30 119.7 . . . no
C34 C35 C36 119.5(13) . . . ?
C34 C35 H31 120.3 . . . no
C36 C35 H31 120.3 . . . no
C31 C36 C35 121.2(12) . . . ?
C31 C36 H32 119.4 . . . no
C35 C36 H32 119.4 . . . no

loop_
_geom_bond_atom_site_label_1
_geom_bond_atom_site_label_2
_geom_bond_distance
_geom_bond_site_symmetry_1
_geom_bond_site_symmetry_2
_geom_bond_publ_flag
I1 RH1 2.8167(11) . . ?
RH1 P1 2.329(3) . . ?
RH1 P2 2.329(3) . . ?
RH1 C11 1.833(13) . . ?
RH1 C12 1.837(12) . . ?
S1 C2 1.806(11) . . ?
S1 C3 1.747(11) . . ?
S2 C6 1.764(11) . . ?
S2 C9 1.799(11) . . ?
P1 C1 1.802(10) . . ?
P1 C13 1.827(11) . . ?
P1 C19 1.840(10) . . ?
P2 C10 1.812(10) . . ?
P2 C25 1.809(11) . . ?
P2 C31 1.797(11) . . ?
O1 C11 1.178(12) . . ?
O2 C12 1.162(11) . . ?
C1 C2 1.526(13) . . ?
C1 H1 0.95 . . no
C1 H2 0.95 . . no
C2 H3 0.95 . . no
C2 H4 0.95 . . no
C3 C4 1.35(1) . . ?
C3 C8 1.34(1) . . ?
C4 C5 1.39(1) . . ?
C4 H5 0.95 . . no
C5 C6 1.37(1) . . ?
C5 H6 0.95 . . no
C6 C7 1.37(1) . . ?
C7 C8 1.40(1) . . ?
C7 H7 0.95 . . no
C8 H8 0.95 . . no
C9 C10 1.511(13) . . ?
C9 H9 0.95 . . no
C9 H10 0.95 . . no
C10 H11 0.95 . . no
C10 H12 0.95 . . no
C13 C14 1.37(1) . . ?
C13 C18 1.332(13) . . ?
C14 C15 1.35(1) . . ?
C14 H13 0.95 . . no
C15 C16 1.38(2) . . ?
C15 H14 0.95 . . no
C16 C17 1.34(2) . . ?
C16 H15 0.95 . . no
C17 C18 1.41(1) . . ?
C17 H16 0.95 . . no
C18 H17 0.95 . . no
C19 C20 1.365(13) . . ?
C19 C24 1.380(13) . . ?
C20 C21 1.35(1) . . ?
C20 H18 0.95 . . no
C21 C22 1.39(2) . . ?
C21 H19 0.95 . . no
C22 C23 1.35(2) . . ?
C22 H20 0.95 . . no
C23 C24 1.34(2) . . ?
C23 H21 0.95 . . no
C24 H22 0.95 . . no
C25 C26 1.39(1) . . ?
C25 C30 1.36(1) . . ?
C26 C27 1.38(2) . . ?
C26 H23 0.95 . . no
C27 C28 1.32(2) . . ?
C27 H24 0.95 . . no
C28 C29 1.35(2) . . ?
C28 H25 0.95 . . no
C29 C30 1.40(1) . . ?
C29 H26 0.95 . . no
C30 H27 0.95 . . no
C31 C32 1.39(1) . . ?
C31 C36 1.36(1) . . ?
C32 C33 1.37(2) . . ?
C32 H28 0.95 . . no
C33 C34 1.34(2) . . ?
C33 H29 0.95 . . no
C34 C35 1.39(2) . . ?
C34 H30 0.95 . . no
C35 C36 1.36(2) . . ?
C35 H31 0.95 . . no
C36 H32 0.95 . . no

loop_
_geom_contact_atom_site_label_1
_geom_contact_atom_site_label_2
_geom_contact_distance
_geom_contact_site_symmetry_1
_geom_contact_site_symmetry_2
_geom_contact_publ_flag
I1 H30 3.0407 . 2_655 no
S1 H13 2.8271 . 2_646 no
S1 C20 3.261(12) . 2_646 no
S1 O2 3.586(9) . 2_646 no
S2 H22 2.9374 . 3_656 no
S2 H1 2.9980 . 3_656 no
O1 H26 2.6938 . 4_545 no
O1 H14 2.7817 . 2_646 no
O1 C29 3.30(1) . 4_545 no
O1 C30 3.55(2) . 4_545 no
O2 C23 3.34(2) . 2_656 no
C3 C21 3.46(2) . 2_646 no
C4 C5 3.51(2) . 3_656 no
C5 C5 3.46(3) . 3_656 no
C14 H28 2.8173 . 3_656 no
C15 H28 2.7595 . 3_656 no
C23 C33 3.40(2) . 3_656 no
C29 H21 2.8518 . 4_544 no
H5 H31 2.5891 . 4_445 no
H14 H28 2.6764 . 3_656 no
H20 H23 2.5086 . 2_656 no

loop_
_geom_torsion_atom_site_label_1
_geom_torsion_atom_site_label_2
_geom_torsion_atom_site_label_3
_geom_torsion_atom_site_label_4
_geom_torsion_site_symmetry_1
_geom_torsion_site_symmetry_2
_geom_torsion_site_symmetry_3
_geom_torsion_site_symmetry_4
_geom_torsion
_geom_torsion_publ_flag
I1 RH1 P1 C1 . . . . 41.4(4) no
I1 RH1 P1 C13 . . . . -77.7(4) no
I1 RH1 P1 C19 . . . . 159.7(4) no
I1 RH1 P2 C10 . . . . -40.3(4) no
I1 RH1 P2 C25 . . . . 78.6(4) no
I1 RH1 P2 C31 . . . . -159.7(4) no
I1 RH1 C11 O1 . . . . 163(22) no
I1 RH1 C12 O2 . . . . 146(24) no
RH1 P1 C1 C2 . . . . 58.3(8) no
RH1 P1 C13 C14 . . . . -91.5(10) no
RH1 P1 C13 C18 . . . . 86.5(10) no
RH1 P1 C19 C20 . . . . -4.5(12) no
RH1 P1 C19 C24 . . . . 179.0(8) no
RH1 P2 C10 C9 . . . . -57.6(8) no
RH1 P2 C25 C26 . . . . -65.2(11) no
RH1 P2 C25 C30 . . . . 115.1(10) no
RH1 P2 C31 C32 . . . . 167.7(9) no
RH1 P2 C31 C36 . . . . -14.8(12) no
S1 C2 C1 P1 . . . . 158.6(5) no
S1 C3 C4 C5 . . . . -175.8(11) no
S1 C3 C8 C7 . . . . 177.3(10) no
S2 C6 C5 C4 . . . . -175.5(10) no
S2 C6 C7 C8 . . . . 177.0(10) no
S2 C9 C10 P2 . . . . 169.4(5) no
P1 RH1 P2 C10 . . . . 163.5(20) no
P1 RH1 P2 C25 . . . . -77.6(22) no
P1 RH1 P2 C31 . . . . 44.1(22) no
P1 RH1 C11 O1 . . . . -107(22) no
P1 RH1 C12 O2 . . . . 56(24) no
P1 C13 C14 C15 . . . . 177.2(10) no
P1 C13 C18 C17 . . . . -177.7(9) no
P1 C19 C20 C21 . . . . -174.2(10) no
P1 C19 C24 C23 . . . . 176.5(10) no
P2 RH1 P1 C1 . . . . 162.4(21) no
P2 RH1 P1 C13 . . . . -78.5(22) no
P2 RH1 P1 C19 . . . . 44.1(22) no
P2 RH1 C11 O1 . . . . -70(22) no
P2 RH1 C12 O2 . . . . 122(24) no
P2 C25 C26 C27 . . . . 179.1(11) no
P2 C25 C30 C29 . . . . -178.3(9) no
P2 C31 C32 C33 . . . . -178.7(11) no
P2 C31 C36 C35 . . . . 179.6(10) no
O1 C11 RH1 C12 . . . . -17(22) no
O2 C12 RH1 C11 . . . . -35(24) no
C1 P1 RH1 C11 . . . . -65.9(5) no
C1 P1 RH1 C12 . . . . 149.7(5) no
C1 P1 C13 C14 . . . . 141.7(10) no
C1 P1 C13 C18 . . . . -40.3(11) no
C1 P1 C19 C20 . . . . 122.2(11) no
C1 P1 C19 C24 . . . . -54.3(11) no
C1 C2 S1 C3 . . . . 55.6(9) no
C2 S1 C3 C4 . . . . -128.6(11) no
C2 S1 C3 C8 . . . . 56.1(13) no
C2 C1 P1 C13 . . . . -176.6(8) no
C2 C1 P1 C19 . . . . -68.3(8) no
C3 C4 C5 C6 . . . . -2.2(22) no
C3 C8 C7 C6 . . . . -1.3(21) no
C4 C3 C8 C7 . . . . 1.8(20) no
C4 C5 C6 C7 . . . . 2.7(20) no
C5 C4 C3 C8 . . . . -0.1(21) no
C5 C6 S2 C9 . . . . -135.7(11) no
C5 C6 C7 C8 . . . . -1.1(20) no
C6 S2 C9 C10 . . . . 63.2(9) no
C7 C6 S2 C9 . . . . 46.2(12) no
C9 C10 P2 C25 . . . . -176.9(8) no
C9 C10 P2 C31 . . . . -67.9(8) no
C10 P2 RH1 C11 . . . . -67.0(5) no
C10 P2 RH1 C12 . . . . 148.5(5) no
C10 P2 C25 C26 . . . . -60.9(11) no
C10 P2 C25 C30 . . . . 118.8(10) no
C10 P2 C31 C32 . . . . -41.3(11) no
C10 P2 C31 C36 . . . . 141.2(10) no
C11 RH1 P1 C13 . . . . 175.0(6) no
C11 RH1 P1 C19 . . . . 52.4(6) no
C11 RH1 P2 C25 . . . . -174.1(6) no
C11 RH1 P2 C31 . . . . -52.5(6) no
C12 RH1 P1 C13 . . . . 30.6(6) no
C12 RH1 P1 C19 . . . . -92.0(6) no
C12 RH1 P2 C25 . . . . -29.6(6) no
C12 RH1 P2 C31 . . . . 92.0(5) no
C13 P1 C19 C20 . . . . -131.6(10) no
C13 P1 C19 C24 . . . . 52.0(11) no
C13 C14 C15 C16 . . . . 1.8(20) no
C13 C18 C17 C16 . . . . -0.8(19) no
C14 C13 P1 C19 . . . . 37.0(11) no
C14 C13 C18 C17 . . . . 0.3(18) no
C14 C15 C16 C17 . . . . -2.3(21) no
C15 C14 C13 C18 . . . . -0.9(19) no
C15 C16 C17 C18 . . . . 1.8(20) no
C18 C13 P1 C19 . . . . -145.0(10) no
C19 C20 C21 C22 . . . . -3.8(22) no
C19 C24 C23 C22 . . . . -0.3(21) no
C20 C19 C24 C23 . . . . -0.1(19) no
C20 C21 C22 C23 . . . . 3.3(22) no
C21 C20 C19 C24 . . . . 2.3(20) no
C21 C22 C23 C24 . . . . -1.3(22) no
C25 P2 C31 C32 . . . . 65.6(11) no
C25 P2 C31 C36 . . . . -111.9(11) no
C25 C26 C27 C28 . . . . 1.5(23) no
C25 C30 C29 C28 . . . . -3.1(19) no
C26 C25 P2 C31 . . . . -168.2(10) no
C26 C25 C30 C29 . . . . 1.4(18) no
C26 C27 C28 C29 . . . . -3.2(23) no
C27 C26 C25 C30 . . . . -0.7(20) no
C27 C28 C29 C30 . . . . 4.0(21) no
C30 C25 P2 C31 . . . . 11.5(12) no
C31 C32 C33 C34 . . . . -0.4(23) no
C31 C36 C35 C34 . . . . -1.6(22) no
C32 C31 C36 C35 . . . . 2.1(20) no
C32 C33 C34 C35 . . . . 0.9(24) no
C33 C32 C31 C36 . . . . -1.1(20) no
C33 C34 C35 C36 . . . . 0.0(23) no
